data_1565984
loop_
_publ_author_name
'Corfield, Peter W. R.'

_publ_section_title
;
 [Sulfonylbis(bromomethylene)]dibenzene
;
_journal_coeditor_code WM4157
_journal_issue 1
_journal_name_full IUCrData
_journal_page_first x211351
_journal_paper_doi 10.1107/S2414314621013511
_journal_volume 7
_journal_year 2022
_chemical_formula_iupac 'C14 H12 Br2 O2 S'
_chemical_formula_moiety 'C14 H12 Br2 O2 S'
_chemical_formula_sum 'C14 H12 Br2 O2 S'
_chemical_formula_weight 404.12
_chemical_name_systematic
;
[Sulfonylbis(bromomethylene)]dibenzene
;
_space_group_crystal_system orthorhombic
_space_group_IT_number 61
_space_group_name_Hall '-P 2ac 2ab'
_space_group_name_H-M_alt 'P b c a'
_atom_sites_solution_hydrogens mixed
_atom_sites_solution_primary heavy
_atom_sites_solution_secondary difmap
_audit_creation_method SHELXL-2018/3
_cell_angle_alpha 90
_cell_angle_beta 90
_cell_angle_gamma 90
_cell_formula_units_Z 8
_cell_length_a 16.53(10)
_cell_length_b 12.81(5)
_cell_length_c 13.46(7)
_cell_measurement_reflns_used 10
_cell_measurement_temperature 295(2)
_cell_measurement_theta_max 16.1
_cell_measurement_theta_min 3.1
_cell_volume 2850(3)
_computing_cell_refinement '<i>PICK</i> (local program by J. A. Ibers)'
_computing_data_collection '<i>PICK</i> (local program by J. A. Ibers)'
_computing_data_reduction '<i>PICKOUT</i> (local program by R. J. Doedens)'
_computing_molecular_graphics
;
ORTEP-III (Burnett & Johnson, 1996) and ORTEP-3 for Windows
(Farrugia, 2012)
;
_computing_publication_material
;
publCIF (Westrip, 2010)
;
_computing_structure_refinement
;
SHELXL (Sheldrick, 2015)
;
_computing_structure_solution '<i>FORDAP</i>  (local version)'
_diffrn_ambient_temperature 295(2)
_diffrn_measured_fraction_theta_full 0.999
_diffrn_measured_fraction_theta_max 0.999
_diffrn_measurement_device 'four-circle diffractometer'
_diffrn_measurement_device_type 'Picker, punched card control'
_diffrn_measurement_method '\q/2\q scans'
_diffrn_radiation_type MoK\a
_diffrn_radiation_wavelength 0.7107
_diffrn_reflns_av_R_equivalents 0
_diffrn_reflns_av_unetI/netI 0.0787
_diffrn_reflns_limit_h_max 15
_diffrn_reflns_limit_h_min 0
_diffrn_reflns_limit_k_max 12
_diffrn_reflns_limit_k_min 0
_diffrn_reflns_limit_l_max 12
_diffrn_reflns_limit_l_min 0
_diffrn_reflns_number 1334
_diffrn_reflns_theta_full 20.025
_diffrn_reflns_theta_max 20.025
_diffrn_reflns_theta_min 2.464
_diffrn_source 'sealed X-ray tube'
_diffrn_standards_decay_% .0(10)
_diffrn_standards_interval_count 200
_diffrn_standards_number 3
_exptl_absorpt_coefficient_mu 5.829
_exptl_absorpt_correction_T_max 0.226
_exptl_absorpt_correction_T_min 0.148
_exptl_absorpt_correction_type empirical
_exptl_absorpt_process_details
;
four-dimensional tensor analysis (Parkin <i>et al.</i>,  1995)
;
_exptl_crystal_colour colorless
_exptl_crystal_density_diffrn 1.884
_exptl_crystal_density_meas 1.860(10)
_exptl_crystal_density_method 'flotation in CH~3~I/CCl~4~'
_exptl_crystal_description block
_exptl_crystal_F_000 1584
_exptl_crystal_size_max 0.600
_exptl_crystal_size_mid 0.500
_exptl_crystal_size_min 0.400
_refine_diff_density_max 0.326
_refine_diff_density_min -0.422
_refine_ls_goodness_of_fit_ref 1.104
_refine_ls_hydrogen_treatment constr
_refine_ls_matrix_type full
_refine_ls_number_parameters 148
_refine_ls_number_reflns 1334
_refine_ls_number_restraints 0
_refine_ls_restrained_S_all 1.104
_refine_ls_R_factor_all 0.0632
_refine_ls_R_factor_gt 0.0460
_refine_ls_shift/su_max 0.000
_refine_ls_shift/su_mean 0.000
_refine_ls_structure_factor_coef Fsqd
_refine_ls_weighting_details 'w=1/[\s^2^(Fo^2^)] where P=(Fo^2^+2Fc^2^)/3'
_refine_ls_weighting_scheme calc
_refine_ls_wR_factor_gt 0.0990
_refine_ls_wR_factor_ref 0.1054
_reflns_number_gt 1059
_reflns_number_total 1334
_reflns_threshold_expression 'I > 2\s(I)'
_cod_data_source_file wm4157sup1.cif
_cod_data_source_block I
_cod_original_cell_volume 285E1(3)
_cod_database_code 1565984
_shelx_space_group_comment
;
The symmetry employed for this shelxl refinement is uniquely defined
by the following loop, which should always be used as a source of
symmetry information in preference to the above space-group names.
They are only intended as comments.
;
_shelx_estimated_absorpt_t_min 0.128
_shelx_estimated_absorpt_t_max 0.204

loop_
_space_group_symop_operation_xyz
'x, y, z'
'-x+1/2, -y, z+1/2'
'-x, y+1/2, -z+1/2'
'x+1/2, -y+1/2, -z'
'-x, -y, -z'
'x-1/2, y, -z-1/2'
'x, -y-1/2, z-1/2'
'-x-1/2, y-1/2, z'

loop_
_atom_site_type_symbol
_atom_site_label
_atom_site_fract_x
_atom_site_fract_y
_atom_site_fract_z
_atom_site_U_iso_or_equiv
_atom_site_adp_type
_atom_site_calc_flag
_atom_site_occupancy
_atom_site_disorder_assembly
_atom_site_disorder_group
Br Br1 0.53460(5) 0.75393(8) 0.42515(7) 0.0479(4) Uani d 1 . .
Br Br2 0.81089(6) 0.86936(8) 0.53831(8) 0.0592(4) Uani d 1 . .
S S 0.66395(13) 0.74518(19) 0.58854(17) 0.0397(7) Uani d 1 . .
O O1 0.6327(4) 0.8427(5) 0.6245(5) 0.0514(18) Uani d 1 . .
O O2 0.7024(4) 0.6746(5) 0.6565(4) 0.0522(18) Uani d 1 . .
C C1 0.5828(5) 0.6707(6) 0.5315(6) 0.035(2) Uani d 1 . .
H H1 0.605758 0.607183 0.502400 0.042 Uiso calc 1 . .
C C2 0.7319(5) 0.7715(6) 0.4857(6) 0.039(2) Uani d 1 . .
H H2 0.701115 0.807103 0.433486 0.047 Uiso calc 1 . .
C C3 0.5219(3) 0.6398(5) 0.6091(4) 0.034(2) Uani d 1 . .
C C4 0.4714(4) 0.7116(4) 0.6524(5) 0.046(3) Uani d 1 . .
H H4 0.474013 0.781339 0.633557 0.055 Uiso calc 1 . .
C C5 0.4171(4) 0.6804(6) 0.7235(5) 0.055(3) Uani d 1 . .
H H5 0.382825 0.729053 0.752842 0.066 Uiso calc 1 . .
C C6 0.4132(3) 0.5774(7) 0.7513(4) 0.062(3) Uani d 1 . .
H H6 0.376382 0.556327 0.799451 0.074 Uiso calc 1 . .
C C7 0.4637(4) 0.5057(4) 0.7079(5) 0.062(3) Uani d 1 . .
H H7 0.461127 0.435885 0.726776 0.075 Uiso calc 1 . .
C C8 0.5181(4) 0.5368(5) 0.6369(5) 0.048(3) Uani d 1 . .
H H8 0.552316 0.488169 0.607490 0.058 Uiso calc 1 . .
C C9 0.7698(4) 0.6757(4) 0.4412(5) 0.044(3) Uani d 1 . .
C C10 0.8307(4) 0.6217(5) 0.4877(4) 0.041(2) Uani d 1 . .
H H10 0.848985 0.643029 0.549794 0.050 Uiso calc 1 . .
C C11 0.8646(3) 0.5363(5) 0.4425(6) 0.059(3) Uani d 1 . .
H H11 0.905920 0.499671 0.473964 0.071 Uiso calc 1 . .
C C12 0.8377(4) 0.5049(4) 0.3508(6) 0.057(3) Uani d 1 . .
H H12 0.860697 0.446934 0.320211 0.069 Uiso calc 1 . .
C C13 0.7768(4) 0.5589(6) 0.3044(4) 0.054(3) Uani d 1 . .
H H13 0.758539 0.537555 0.242287 0.064 Uiso calc 1 . .
C C14 0.7429(3) 0.6443(5) 0.3496(5) 0.043(3) Uani d 1 . .
H H14 0.701603 0.680914 0.318116 0.052 Uiso calc 1 . .

loop_
_atom_site_aniso_label
_atom_site_aniso_U_11
_atom_site_aniso_U_22
_atom_site_aniso_U_33
_atom_site_aniso_U_12
_atom_site_aniso_U_13
_atom_site_aniso_U_23
Br1 0.0465(6) 0.0488(7) 0.0482(6) -0.0038(5) -0.0090(5) 0.0088(5)
Br2 0.0507(7) 0.0452(7) 0.0817(8) -0.0152(5) -0.0008(6) -0.0116(6)
S 0.0405(14) 0.0389(15) 0.0397(15) -0.0038(13) -0.0045(12) -0.0029(13)
O1 0.056(4) 0.043(4) 0.055(4) 0.001(3) 0.000(3) -0.018(4)
O2 0.049(4) 0.066(4) 0.042(4) 0.005(4) -0.010(3) 0.014(4)
C1 0.032(5) 0.027(5) 0.046(6) 0.002(4) 0.005(5) -0.001(5)
C2 0.040(6) 0.042(7) 0.035(5) -0.009(5) -0.007(5) 0.011(5)
C3 0.040(6) 0.024(6) 0.038(6) 0.000(5) -0.004(5) -0.005(5)
C4 0.047(7) 0.050(7) 0.041(6) 0.006(6) -0.001(5) 0.006(5)
C5 0.049(7) 0.057(8) 0.058(8) 0.010(6) 0.001(6) -0.016(6)
C6 0.056(8) 0.086(9) 0.043(6) -0.019(7) 0.004(6) -0.014(7)
C7 0.080(8) 0.037(7) 0.070(8) -0.015(7) 0.011(6) 0.006(6)
C8 0.058(8) 0.035(7) 0.052(7) 0.000(5) 0.014(6) -0.011(5)
C9 0.043(6) 0.031(6) 0.056(8) -0.005(5) 0.003(5) 0.015(6)
C10 0.049(7) 0.039(6) 0.036(6) 0.003(5) 0.007(5) 0.006(6)
C11 0.067(8) 0.037(7) 0.073(9) 0.004(6) -0.004(7) 0.002(6)
C12 0.068(8) 0.034(6) 0.069(9) -0.007(6) 0.027(6) -0.005(6)
C13 0.063(8) 0.053(8) 0.046(7) -0.011(6) 0.006(6) -0.004(6)
C14 0.049(6) 0.034(7) 0.047(7) -0.002(5) -0.009(6) 0.008(5)

loop_
_atom_type_symbol
_atom_type_description
_atom_type_scat_dispersion_real
_atom_type_scat_dispersion_imag
_atom_type_scat_source
Br Br -0.2901 2.4595 'International Tables Vol C Tables 4.2.6.8 and 6.1.1.4'
S S 0.1246 0.1234 'International Tables Vol C Tables 4.2.6.8 and 6.1.1.4'
O O 0.0106 0.0060 'International Tables Vol C Tables 4.2.6.8 and 6.1.1.4'
C C 0.0033 0.0016 'International Tables Vol C Tables 4.2.6.8 and 6.1.1.4'
H H 0.0000 0.0000 'International Tables Vol C Tables 4.2.6.8 and 6.1.1.4'

loop_
_geom_angle_atom_site_label_1
_geom_angle_atom_site_label_2
_geom_angle_atom_site_label_3
_geom_angle_site_symmetry_1
_geom_angle_site_symmetry_3
_geom_angle
_geom_angle_publ_flag
O2 S O1 . . 119.5(5) ?
O2 S C1 . . 105.4(5) ?
O1 S C1 . . 109.5(5) ?
O2 S C2 . . 109.2(5) ?
O1 S C2 . . 108.5(4) ?
C1 S C2 . . 103.4(5) ?
C3 C1 S . . 109.8(7) ?
C3 C1 Br1 . . 112.4(6) ?
S C1 Br1 . . 108.9(5) ?
C3 C1 H1 . . 108.6 ?
S C1 H1 . . 108.6 ?
Br1 C1 H1 . . 108.6 ?
C9 C2 S . . 114.2(5) ?
C9 C2 Br2 . . 113.1(6) ?
S C2 Br2 . . 104.9(5) ?
C9 C2 H2 . . 108.1 ?
S C2 H2 . . 108.1 ?
Br2 C2 H2 . . 108.1 ?
C4 C3 C8 . . 120.0 ?
C4 C3 C1 . . 121.7(6) ?
C8 C3 C1 . . 118.3(6) ?
C5 C4 C3 . . 120.0 ?
C5 C4 H4 . . 120.0 ?
C3 C4 H4 . . 120.0 ?
C4 C5 C6 . . 120.0 ?
C4 C5 H5 . . 120.0 ?
C6 C5 H5 . . 120.0 ?
C7 C6 C5 . . 120.0 ?
C7 C6 H6 . . 120.0 ?
C5 C6 H6 . . 120.0 ?
C6 C7 C8 . . 120.0 ?
C6 C7 H7 . . 120.0 ?
C8 C7 H7 . . 120.0 ?
C7 C8 C3 . . 120.0 ?
C7 C8 H8 . . 120.0 ?
C3 C8 H8 . . 120.0 ?
C10 C9 C14 . . 120.0 ?
C10 C9 C2 . . 122.4(6) ?
C14 C9 C2 . . 117.5(6) ?
C11 C10 C9 . . 120.0 ?
C11 C10 H10 . . 120.0 ?
C9 C10 H10 . . 120.0 ?
C10 C11 C12 . . 120.0 ?
C10 C11 H11 . . 120.0 ?
C12 C11 H11 . . 120.0 ?
C13 C12 C11 . . 120.0 ?
C13 C12 H12 . . 120.0 ?
C11 C12 H12 . . 120.0 ?
C12 C13 C14 . . 120.0 ?
C12 C13 H13 . . 120.0 ?
C14 C13 H13 . . 120.0 ?
C13 C14 C9 . . 120.0 ?
C13 C14 H14 . . 120.0 ?
C9 C14 H14 . . 120.0 ?

loop_
_geom_bond_atom_site_label_1
_geom_bond_atom_site_label_2
_geom_bond_site_symmetry_2
_geom_bond_distance
_geom_bond_publ_flag
Br1 C1 . 1.954(10) ?
Br2 C2 . 1.943(10) ?
S O2 . 1.435(7) ?
S O1 . 1.436(7) ?
S C1 . 1.817(10) ?
S C2 . 1.815(11) ?
C1 C3 . 1.503(11) ?
C1 H1 . 0.9800 ?
C2 C9 . 1.502(10) ?
C2 H2 . 0.9800 ?
C3 C4 . 1.3720 ?
C3 C8 . 1.3720 ?
C4 C5 . 1.3720 ?
C4 H4 . 0.9300 ?
C5 C6 . 1.3720 ?
C5 H5 . 0.9300 ?
C6 C7 . 1.3720 ?
C6 H6 . 0.9300 ?
C7 C8 . 1.3720 ?
C7 H7 . 0.9300 ?
C8 H8 . 0.9300 ?
C9 C10 . 1.3720 ?
C9 C14 . 1.3720 ?
C10 C11 . 1.3720 ?
C10 H10 . 0.9300 ?
C11 C12 . 1.3720 ?
C11 H11 . 0.9300 ?
C12 C13 . 1.3720 ?
C12 H12 . 0.9300 ?
C13 C14 . 1.3720 ?
C13 H13 . 0.9300 ?
C14 H14 . 0.9300 ?

loop_
_geom_hbond_atom_site_label_D
_geom_hbond_atom_site_label_H
_geom_hbond_atom_site_label_A
_geom_hbond_site_symmetry_A
_geom_hbond_distance_DH
_geom_hbond_distance_HA
_geom_hbond_distance_DA
_geom_hbond_angle_DHA
_geom_hbond_publ_flag
C6 H6 O1 3_646 0.93 2.92 3.523(14) 123.4 yes
C7 H7 O1 3_646 0.93 2.80 3.462(13) 129.1 yes
C11 H11 O1 8_755 0.93 2.92 3.486(14) 120.1 yes
C12 H12 O2 2_664 0.93 2.89 3.545(15) 128.3 yes
C14 H14 O1 7_575 0.93 2.86 3.539(17) 130.8 yes
C14 H14 O2 7_575 0.93 2.86 3.548(14) 132.1 yes
C7 H7 Br1 5_666 0.93 3.18 3.777(14) 124.0 yes
C8 H8 Br2 8_755 0.93 2.88 3.789(15) 165.7 yes
C13 H13 Br2 7_575 0.93 3.12 3.741(19) 126.1 yes

loop_
_geom_torsion_atom_site_label_1
_geom_torsion_atom_site_label_2
_geom_torsion_atom_site_label_3
_geom_torsion_atom_site_label_4
_geom_torsion_site_symmetry_1
_geom_torsion_site_symmetry_2
_geom_torsion_site_symmetry_3
_geom_torsion_site_symmetry_4
_geom_torsion
_geom_torsion_publ_flag
O2 S C1 C3 . . . . 63.6(6) ?
O1 S C1 C3 . . . . -66.2(6) ?
C2 S C1 C3 . . . . 178.3(5) ?
O2 S C1 Br1 . . . . -172.9(4) ?
O1 S C1 Br1 . . . . 57.3(5) ?
C2 S C1 Br1 . . . . -58.3(5) ?
O2 S C2 C9 . . . . 47.6(7) ?
O1 S C2 C9 . . . . 179.5(6) ?
C1 S C2 C9 . . . . -64.3(7) ?
O2 S C2 Br2 . . . . -76.8(6) ?
O1 S C2 Br2 . . . . 55.1(5) ?
C1 S C2 Br2 . . . . 171.3(4) ?
S C1 C3 C4 . . . . 71.0(6) ?
Br1 C1 C3 C4 . . . . -50.4(7) ?
S C1 C3 C8 . . . . -108.5(5) ?
Br1 C1 C3 C8 . . . . 130.1(4) ?
C8 C3 C4 C5 . . . . 0.0 ?
C1 C3 C4 C5 . . . . -179.5(6) ?
C3 C4 C5 C6 . . . . 0.0 ?
C4 C5 C6 C7 . . . . 0.0 ?
C5 C6 C7 C8 . . . . 0.0 ?
C6 C7 C8 C3 . . . . 0.0 ?
C4 C3 C8 C7 . . . . 0.0 ?
C1 C3 C8 C7 . . . . 179.5(6) ?
S C2 C9 C10 . . . . -74.4(7) ?
Br2 C2 C9 C10 . . . . 45.5(7) ?
S C2 C9 C14 . . . . 107.3(6) ?
Br2 C2 C9 C14 . . . . -132.8(4) ?
C14 C9 C10 C11 . . . . 0.0 ?
C2 C9 C10 C11 . . . . -178.2(6) ?
C9 C10 C11 C12 . . . . 0.0 ?
C10 C11 C12 C13 . . . . 0.0 ?
C11 C12 C13 C14 . . . . 0.0 ?
C12 C13 C14 C9 . . . . 0.0 ?
C10 C9 C14 C13 . . . . 0.0 ?
C2 C9 C14 C13 . . . . 178.3(5) ?

_cod_database_fobs_code 1565984
